data_2210511
loop_
_publ_author_name
'Bo Liu'
'Chuan-Bi Li'
'Zhou Shi'
'Yan-Wei Li'

_publ_section_title
;
 Poly[bis(triethylammonium) tetraethylammonium
 hexacosaoxopotassiooctamolybdate]
;
_journal_coeditor_code BI2069
_journal_issue 10
_journal_name_full 'Acta Crystallographica Section E'
_journal_page_first m2764
_journal_page_last m2766
_journal_paper_doi 10.1107/S1600536806039110
_journal_volume 62
_journal_year 2006
_chemical_formula_iupac '(C6 H16 N1)2 (C8 H20 N) [K Mo8 O26]'
_chemical_formula_moiety '2C6 H16 N +, C8 H20 N +, K Mo8 O26 3-'
_chemical_formula_sum 'C20 H52 K Mo8 N3 O26'
_chemical_formula_weight 1557.27
_chemical_name_systematic
;Poly[bis(triethylammonium) tetraethylammonium
 hexacosaoxopotassiooctamolybdate]
;
_space_group_IT_number 15
_symmetry_cell_setting monoclinic
_symmetry_space_group_name_Hall '-C 2yc'
_symmetry_space_group_name_H-M 'C 1 2/c 1'
_atom_sites_solution_hydrogens geom
_atom_sites_solution_primary direct
_atom_sites_solution_secondary difmap
_audit_creation_method SHELXL-97
_cell_angle_alpha 90.00
_cell_angle_beta 121.6660(10)
_cell_angle_gamma 90.00
_cell_formula_units_Z 4
_cell_length_a 25.2665(13)
_cell_length_b 10.9129(6)
_cell_length_c 18.7274(10)
_cell_measurement_reflns_used 2321
_cell_measurement_temperature 186(2)
_cell_measurement_theta_max 27.48
_cell_measurement_theta_min 1.65
_cell_volume 4395.0(4)
_computing_cell_refinement 'SAINT (Bruker, 2002)'
_computing_data_collection 'SMART (Bruker, 2002)'
_computing_data_reduction SAINT
_computing_molecular_graphics 'DIAMOND (Brandenburg, 1999)'
_computing_publication_material SHELXTL
_computing_structure_refinement SHELXTL
_computing_structure_solution 'SHELXTL (Bruker, 1997)'
_diffrn_ambient_temperature 186(2)
_diffrn_measured_fraction_theta_full 0.999
_diffrn_measured_fraction_theta_max 0.999
_diffrn_measurement_device_type 'Bruker SMART APEXII CCD'
_diffrn_measurement_method \w
_diffrn_radiation_monochromator graphite
_diffrn_radiation_source 'fine-focus sealed tube'
_diffrn_radiation_type MoK\a
_diffrn_radiation_wavelength 0.71073
_diffrn_reflns_av_R_equivalents 0.0271
_diffrn_reflns_av_sigmaI/netI 0.0325
_diffrn_reflns_limit_h_max 31
_diffrn_reflns_limit_h_min -30
_diffrn_reflns_limit_k_max 11
_diffrn_reflns_limit_k_min -13
_diffrn_reflns_limit_l_max 23
_diffrn_reflns_limit_l_min -22
_diffrn_reflns_number 11643
_diffrn_reflns_theta_full 26.08
_diffrn_reflns_theta_max 26.08
_diffrn_reflns_theta_min 1.89
_diffrn_standards_number 0
_exptl_absorpt_coefficient_mu 2.386
_exptl_absorpt_correction_T_max 0.775
_exptl_absorpt_correction_T_min 0.633
_exptl_absorpt_correction_type multi-scan
_exptl_absorpt_process_details '(SADABS; Bruker, 2002)'
_exptl_crystal_colour colourless
_exptl_crystal_density_diffrn 2.353
_exptl_crystal_density_method 'not measured'
_exptl_crystal_description prism
_exptl_crystal_F_000 3024
_exptl_crystal_size_max 0.412
_exptl_crystal_size_mid 0.168
_exptl_crystal_size_min 0.103
_refine_diff_density_max 0.727
_refine_diff_density_min -0.744
_refine_ls_extinction_method none
_refine_ls_goodness_of_fit_ref 1.026
_refine_ls_hydrogen_treatment constr
_refine_ls_matrix_type full
_refine_ls_number_parameters 247
_refine_ls_number_reflns 4364
_refine_ls_number_restraints 0
_refine_ls_restrained_S_all 1.030
_refine_ls_R_factor_all 0.0484
_refine_ls_R_factor_gt 0.0352
_refine_ls_shift/su_max 0.000
_refine_ls_shift/su_mean 0.000
_refine_ls_structure_factor_coef Fsqd
_refine_ls_weighting_details 'calc w=1/[\s^2^(Fo^2^)+(0.0459P)^2^+30.4579P] where P=(Fo^2^+2Fc^2^)/3'
_refine_ls_weighting_scheme calc
_refine_ls_wR_factor_gt 0.0896
_refine_ls_wR_factor_ref 0.0974
_reflns_number_gt 3494
_reflns_number_total 4364
_reflns_threshold_expression I>2\s(I)
_cod_data_source_file bi2069.cif
_cod_data_source_block I
_cod_original_sg_symbol_H-M 'C 2/c'
_cod_database_code 2210511
_cod_database_fobs_code 2210511

loop_
_symmetry_equiv_pos_as_xyz
'x, y, z'
'-x, y, -z+1/2'
'x+1/2, y+1/2, z'
'-x+1/2, y+1/2, -z+1/2'
'-x, -y, -z'
'x, -y, z-1/2'
'-x+1/2, -y+1/2, -z'
'x+1/2, -y+1/2, z-1/2'

loop_
_atom_site_type_symbol
_atom_site_label
_atom_site_fract_x
_atom_site_fract_y
_atom_site_fract_z
_atom_site_U_iso_or_equiv
_atom_site_adp_type
_atom_site_calc_flag
_atom_site_refinement_flags
_atom_site_occupancy
Mo Mo1 0.04120(2) 0.42910(4) 0.09973(3) 0.02526(13) Uani d . 1
Mo Mo2 -0.06120(2) 0.28059(5) -0.08976(3) 0.02914(14) Uani d . 1
Mo Mo3 -0.10717(2) 0.46596(5) 0.01390(3) 0.02987(14) Uani d . 1
Mo Mo4 0.08805(2) 0.24105(5) -0.00422(3) 0.03311(14) Uani d . 1
K K 0.0000 0.6264(2) 0.2500 0.0464(5) Uani d S 1
O O1 -0.11929(19) 0.1915(4) -0.0991(3) 0.0453(11) Uani d . 1
O O2 -0.03895(16) 0.3466(3) 0.0407(2) 0.0275(8) Uani d . 1
O O3 -0.06906(19) 0.2757(4) -0.1859(3) 0.0399(10) Uani d . 1
O O4 -0.02112(16) 0.5803(3) 0.0367(2) 0.0268(8) Uani d . 1
O O5 0.08727(18) 0.3019(4) 0.1121(2) 0.0359(9) Uani d . 1
O O6 0.09820(16) 0.5528(3) 0.1028(2) 0.0282(8) Uani d . 1
O O7 0.00968(17) 0.1795(4) -0.0265(2) 0.0342(9) Uani d . 1
O O8 -0.08927(19) 0.4861(4) 0.1143(3) 0.0420(10) Uani d . 1
O O9 0.05072(19) 0.4491(4) 0.1954(2) 0.0367(10) Uani d . 1
O O10 -0.14291(17) 0.6200(4) -0.0338(2) 0.0350(9) Uani d . 1
O O11 0.0739(2) 0.2301(4) -0.1035(3) 0.0440(11) Uani d . 1
O O12 -0.17028(19) 0.3739(4) -0.0311(3) 0.0446(11) Uani d . 1
O O13 0.1375(2) 0.1226(4) 0.0490(3) 0.0495(12) Uani d . 1
N N1 0.2516(3) 0.0098(6) 0.1551(4) 0.0691(11) Uani d . 1
H H1 0.2156 0.0532 0.1263 0.083 Uiso d R 1
N N2 0.0000 0.0922(6) 0.2500 0.0566(15) Uani d S 1
C C1 0.2468(4) -0.0937(6) 0.0988(4) 0.080(3) Uani d . 1
H H1A 0.2100 -0.1417 0.0830 0.096 Uiso calc R 1
H H1B 0.2424 -0.0602 0.0479 0.096 Uiso calc R 1
C C2 0.3019(4) 0.0958(6) 0.1776(3) 0.0718(17) Uani d . 1
H H2A 0.3087 0.1440 0.2252 0.086 Uiso calc R 1
H H2B 0.3397 0.0499 0.1951 0.086 Uiso calc R 1
C C3 0.2544(4) -0.0426(6) 0.2343(4) 0.085(2) Uani d . 1
H H3A 0.2312 -0.1187 0.2200 0.103 Uiso calc R 1
H H3B 0.2973 -0.0603 0.2771 0.103 Uiso calc R 1
C C4 0.3019(5) -0.1742(7) 0.1400(5) 0.114(4) Uani d . 1
H H4A 0.2974 -0.2384 0.1021 0.120 Uiso calc R 1
H H4B 0.3058 -0.2095 0.1895 0.120 Uiso calc R 1
H H4C 0.3385 -0.1272 0.1553 0.120 Uiso calc R 1
C C5 0.2911(4) 0.1777(6) 0.1111(5) 0.0730(5) Uani d . 1
H H5A 0.3262 0.2311 0.1304 0.110 Uiso calc R 1
H H5B 0.2545 0.2256 0.0945 0.110 Uiso calc R 1
H H5C 0.2852 0.1310 0.0640 0.110 Uiso calc R 1
C C6 0.0276(3) 0.0002(6) 0.2198(5) 0.0654(3) Uani d . 1
H H6A -0.0014 -0.0675 0.1950 0.075 Uiso calc R 1
H H6B 0.0652 -0.0317 0.2682 0.075 Uiso calc R 1
C C7 0.0507(4) 0.1731(7) 0.3151(5) 0.091(3) Uani d . 1
H H7A 0.0669 0.2235 0.2881 0.109 Uiso calc R 1
H H7B 0.0330 0.2275 0.3381 0.109 Uiso calc R 1
C C8 0.1029(5) 0.1043(6) 0.3848(4) 0.076(6) Uani d . 1
H H8A 0.1333 0.1610 0.4242 0.112 Uiso calc R 1
H H8B 0.1217 0.0522 0.3629 0.112 Uiso calc R 1
H H8C 0.0874 0.0552 0.4126 0.112 Uiso calc R 1
C C9 0.0443(3) 0.0444(5) 0.1552(4) 0.072(3) Uani d . 1
H H9A 0.0617 -0.0225 0.1409 0.108 Uiso calc R 1
H H9B 0.0741 0.1098 0.1791 0.108 Uiso calc R 1
H H9C 0.0074 0.0732 0.1056 0.108 Uiso calc R 1
C C10 0.2284(4) 0.0449(7) 0.2673(5) 0.098(5) Uani d . 1
H H10A 0.2310 0.0111 0.3163 0.107 Uiso calc R 1
H H10B 0.1857 0.0609 0.2254 0.107 Uiso calc R 1
H H10C 0.2516 0.1200 0.2818 0.107 Uiso calc R 1

loop_
_atom_site_aniso_label
_atom_site_aniso_U_11
_atom_site_aniso_U_22
_atom_site_aniso_U_33
_atom_site_aniso_U_12
_atom_site_aniso_U_13
_atom_site_aniso_U_23
Mo1 0.0203(2) 0.0313(3) 0.0193(2) 0.00057(19) 0.00706(18) 0.00313(19)
Mo2 0.0225(2) 0.0310(3) 0.0285(3) -0.0026(2) 0.0096(2) -0.0029(2)
Mo3 0.0218(2) 0.0387(3) 0.0293(3) -0.0022(2) 0.0135(2) -0.0004(2)
Mo4 0.0254(3) 0.0350(3) 0.0339(3) 0.0068(2) 0.0122(2) 0.0006(2)
K 0.0476(12) 0.0587(13) 0.0356(10) 0.000 0.0235(9) 0.000
O1 0.035(2) 0.044(3) 0.053(3) -0.012(2) 0.020(2) -0.008(2)
O2 0.0232(19) 0.033(2) 0.0236(18) -0.0013(16) 0.0100(15) 0.0021(16)
O3 0.037(2) 0.045(3) 0.035(2) 0.000(2) 0.0163(19) -0.0054(19)
O4 0.0201(18) 0.032(2) 0.0252(19) 0.0020(16) 0.0099(15) 0.0009(16)
O5 0.033(2) 0.038(2) 0.029(2) 0.0048(18) 0.0115(18) 0.0037(18)
O6 0.0188(18) 0.035(2) 0.0236(19) -0.0012(16) 0.0060(15) -0.0033(16)
O7 0.029(2) 0.030(2) 0.038(2) 0.0011(17) 0.0141(18) 0.0016(18)
O8 0.038(2) 0.056(3) 0.038(2) -0.003(2) 0.024(2) -0.003(2)
O9 0.036(2) 0.048(3) 0.025(2) 0.0015(19) 0.0158(18) 0.0033(18)
O10 0.0198(19) 0.044(2) 0.035(2) 0.0036(17) 0.0100(17) 0.0010(19)
O11 0.040(3) 0.053(3) 0.039(2) 0.003(2) 0.021(2) -0.007(2)
O12 0.029(2) 0.055(3) 0.049(3) -0.010(2) 0.019(2) -0.006(2)
O13 0.036(2) 0.045(3) 0.055(3) 0.016(2) 0.015(2) 0.005(2)
N1 0.055(6) 0.089(8) 0.062(7) 0.012(3) 0.016(2) 0.000(4)
N2 0.056(6) 0.085(6) 0.078(7) -0.010(3) 0.025(3) 0.022(5)
C1 0.048(5) 0.073(6) 0.098(7) -0.005(4) 0.023(5) -0.013(5)
C2 0.055(5) 0.068(7) 0.071(8) -0.005(4) -0.008(3) 0.001(4)
C3 0.062(4) 0.063(5) 0.070(10) -0.003(5) -0.007(4) 0.011(5)
C4 0.104(9) 0.087(8) 0.099(13) -0.021(7) 0.085(9) -0.026(8)
C5 0.0713(12) 0.0714(12) 0.0750(12) -0.0010(10) 0.0368(7) 0.0015(10)
C6 0.0706(7) 0.0758(7) 0.0705(8) -0.0002(10) 0.0231(7) -0.0002(10)
C7 0.109(9) 0.078(7) 0.064(6) 0.000(6) 0.031(6) -0.003(5)
C8 0.080(9) 0.095(10) 0.088(12) -0.011(6) -0.017(8) 0.040(8)
C9 0.072(6) 0.071(6) 0.093(8) 0.0000(10) 0.038(2) -0.0001(10)
C10 0.098(7) 0.078(8) 0.107(10) 0.0007(10) 0.051(3) -0.0005(10)

loop_
_atom_type_symbol
_atom_type_description
_atom_type_scat_dispersion_real
_atom_type_scat_dispersion_imag
_atom_type_scat_source
Mo Mo -1.6832 0.6857 'International Tables Vol C Tables 4.2.6.8 and 6.1.1.4'
K K 0.2009 0.2494 'International Tables Vol C Tables 4.2.6.8 and 6.1.1.4'
O O 0.0106 0.0060 'International Tables Vol C Tables 4.2.6.8 and 6.1.1.4'
N N 0.0061 0.0033 'International Tables Vol C Tables 4.2.6.8 and 6.1.1.4'
C C 0.0033 0.0016 'International Tables Vol C Tables 4.2.6.8 and 6.1.1.4'
H H 0.0000 0.0000 'International Tables Vol C Tables 4.2.6.8 and 6.1.1.4'

loop_
_geom_angle_atom_site_label_1
_geom_angle_atom_site_label_2
_geom_angle_atom_site_label_3
_geom_angle_site_symmetry_1
_geom_angle_site_symmetry_3
_geom_angle
_geom_angle_publ_flag
O9 Mo1 O5 . . 104.31(19) n
O9 Mo1 O2 . . 100.83(18) n
O5 Mo1 O2 . . 97.47(17) n
O9 Mo1 O6 . . 100.78(18) n
O5 Mo1 O6 . . 96.64(17) n
O2 Mo1 O6 . . 150.31(15) n
O9 Mo1 O4 . . 97.97(17) n
O5 Mo1 O4 . . 157.71(16) n
O2 Mo1 O4 . . 78.44(14) n
O6 Mo1 O4 . . 78.61(14) n
O9 Mo1 O4 . 5_565 173.89(17) n
O5 Mo1 O4 . 5_565 81.79(16) n
O2 Mo1 O4 . 5_565 78.15(14) n
O6 Mo1 O4 . 5_565 78.20(14) n
O4 Mo1 O4 . 5_565 75.92(14) n
O9 Mo1 K . . 31.72(14) n
O5 Mo1 K . . 136.03(13) n
O2 Mo1 K . . 93.98(11) n
O6 Mo1 K . . 93.78(11) n
O4 Mo1 K . . 66.25(10) n
O4 Mo1 K 5_565 . 142.17(9) n
O1 Mo2 O3 . . 105.0(2) n
O1 Mo2 O7 . . 102.3(2) n
O3 Mo2 O7 . . 100.97(19) n
O1 Mo2 O6 . 5_565 100.68(19) n
O3 Mo2 O6 . 5_565 96.39(18) n
O7 Mo2 O6 . 5_565 146.33(16) n
O1 Mo2 O2 . . 90.25(18) n
O3 Mo2 O2 . . 162.32(17) n
O7 Mo2 O2 . . 83.97(15) n
O6 Mo2 O2 5_565 . 71.65(14) n
O1 Mo2 O4 . 5_565 161.57(18) n
O3 Mo2 O4 . 5_565 93.08(17) n
O7 Mo2 O4 . 5_565 76.97(15) n
O6 Mo2 O4 5_565 5_565 73.47(13) n
O2 Mo2 O4 . 5_565 71.32(13) n
O12 Mo3 O8 . . 105.2(2) n
O12 Mo3 O10 . . 101.6(2) n
O8 Mo3 O10 . . 101.0(2) n
O12 Mo3 O2 . . 101.62(19) n
O8 Mo3 O2 . . 96.44(18) n
O10 Mo3 O2 . . 146.05(16) n
O12 Mo3 O6 . 5_565 90.66(18) n
O8 Mo3 O6 . 5_565 161.98(17) n
O10 Mo3 O6 . 5_565 83.81(15) n
O2 Mo3 O6 . 5_565 71.49(13) n
O12 Mo3 O4 . . 161.90(18) n
O8 Mo3 O4 . . 92.70(17) n
O10 Mo3 O4 . . 77.33(14) n
O2 Mo3 O4 . . 72.93(13) n
O6 Mo3 O4 5_565 . 71.24(12) n
O11 Mo4 O13 . . 104.7(2) n
O11 Mo4 O7 . . 97.90(19) n
O13 Mo4 O7 . . 102.5(2) n
O11 Mo4 O10 . 5_565 99.1(2) n
O13 Mo4 O10 . 5_565 102.5(2) n
O7 Mo4 O10 . 5_565 144.93(17) n
O11 Mo4 O5 . . 163.39(18) n
O13 Mo4 O5 . . 91.88(19) n
O7 Mo4 O5 . . 77.54(16) n
O10 Mo4 O5 5_565 . 77.48(16) n
O11 Mo4 O4 . 5_565 93.65(17) n
O13 Mo4 O4 . 5_565 161.62(19) n
O7 Mo4 O4 . 5_565 74.00(14) n
O10 Mo4 O4 5_565 5_565 74.48(14) n
O5 Mo4 O4 . 5_565 69.75(13) n
O9 K O9 2 . 92.32(18) n
O9 K O3 2 6_566 66.31(12) n
O9 K O3 . 6_566 158.51(14) n
O9 K O3 2 5_565 158.51(14) n
O9 K O3 . 5_565 66.31(12) n
O3 K O3 6_566 5_565 135.13(19) n
O9 K O8 2 . 69.41(13) n
O9 K O8 . . 66.14(12) n
O3 K O8 6_566 . 102.18(12) n
O3 K O8 5_565 . 101.86(12) n
O9 K O8 2 2 66.14(12) n
O9 K O8 . 2 69.41(13) n
O3 K O8 6_566 2 101.86(12) n
O3 K O8 5_565 2 102.18(12) n
O8 K O8 . 2 113.8(2) n
O9 K O11 2 6_566 102.90(12) n
O9 K O11 . 6_566 122.64(12) n
O3 K O11 6_566 6_566 67.51(13) n
O3 K O11 5_565 6_566 87.84(13) n
O8 K O11 . 6_566 169.37(12) n
O8 K O11 2 6_566 67.55(13) n
O9 K O11 2 5_565 122.64(12) n
O9 K O11 . 5_565 102.90(12) n
O3 K O11 6_566 5_565 87.84(13) n
O3 K O11 5_565 5_565 67.51(13) n
O8 K O11 . 5_565 67.55(13) n
O8 K O11 2 5_565 169.37(12) n
O11 K O11 6_566 5_565 113.19(19) n
O9 K Mo1 2 2 18.56(8) n
O9 K Mo1 . 2 102.61(10) n
O3 K Mo1 6_566 2 57.59(9) n
O3 K Mo1 5_565 2 159.71(9) n
O8 K Mo1 . 2 87.82(9) n
O8 K Mo1 2 2 57.53(9) n
O11 K Mo1 6_566 2 84.34(9) n
O11 K Mo1 5_565 2 132.73(9) n
O9 K Mo1 2 . 102.61(10) n
O9 K Mo1 . . 18.56(8) n
O3 K Mo1 6_566 . 159.71(9) n
O3 K Mo1 5_565 . 57.59(9) n
O8 K Mo1 . . 57.53(9) n
O8 K Mo1 2 . 87.82(9) n
O11 K Mo1 6_566 . 132.73(9) n
O11 K Mo1 5_565 . 84.34(9) n
Mo1 K Mo1 2 . 116.43(6) n
Mo1 O2 Mo3 . . 110.11(18) n
Mo1 O2 Mo2 . . 110.29(16) n
Mo3 O2 Mo2 . . 103.73(15) n
Mo2 O3 K . 5_565 133.5(2) n
Mo1 O4 Mo1 . 5_565 104.08(14) n
Mo1 O4 Mo2 . 5_565 91.90(13) n
Mo1 O4 Mo2 5_565 5_565 97.35(13) n
Mo1 O4 Mo3 . . 91.92(13) n
Mo1 O4 Mo3 5_565 . 97.47(13) n
Mo2 O4 Mo3 5_565 . 163.30(17) n
Mo1 O4 Mo4 . 5_565 163.72(18) n
Mo1 O4 Mo4 5_565 5_565 92.21(12) n
Mo2 O4 Mo4 5_565 5_565 86.11(12) n
Mo3 O4 Mo4 . 5_565 85.67(11) n
Mo1 O5 Mo4 . . 116.25(19) n
Mo1 O6 Mo2 . 5_565 109.55(17) n
Mo1 O6 Mo3 . 5_565 110.26(16) n
Mo2 O6 Mo3 5_565 5_565 103.62(16) n
Mo2 O7 Mo4 . . 117.4(2) n
Mo3 O8 K . . 133.8(2) n
Mo1 O9 K . . 129.7(2) n
Mo3 O10 Mo4 . 5_565 116.92(19) n
Mo4 O11 K . 5_565 132.0(2) n
C2 N1 C1 . . 115.1(7) n
C2 N1 C3 . . 111.4(7) n
C1 N1 C3 . . 109.8(7) n
C2 N1 H1 . . 106.7 n
C1 N1 H1 . . 106.7 n
C3 N1 H1 . . 106.7 n
C6 N2 C6 2 . 95.5(10) n
C6 N2 C7 2 2 109.4(7) n
C6 N2 C7 . 2 117.1(6) n
C6 N2 C7 2 . 117.1(6) n
C6 N2 C7 . . 109.4(7) n
C7 N2 C7 2 . 108.2(10) n
C4 C1 N1 . . 111.9(8) n
C4 C1 H1A . . 109.2 n
N1 C1 H1A . . 109.2 n
C4 C1 H1B . . 109.2 n
N1 C1 H1B . . 109.2 n
H1A C1 H1B . . 107.9 n
C5 C2 N1 . . 114.2(7) n
C5 C2 H2A . . 108.7 n
N1 C2 H2A . . 108.7 n
C5 C2 H2B . . 108.7 n
N1 C2 H2B . . 108.7 n
H2A C2 H2B . . 107.6 n
C10 C3 N1 . . 110.9(9) n
C10 C3 H3A . . 109.5 n
N1 C3 H3A . . 109.5 n
C10 C3 H3B . . 109.5 n
N1 C3 H3B . . 109.5 n
H3A C3 H3B . . 108.1 n
C1 C4 H4A . . 109.5 n
C1 C4 H4B . . 109.5 n
H4A C4 H4B . . 109.5 n
C1 C4 H4C . . 109.5 n
H4A C4 H4C . . 109.5 n
H4B C4 H4C . . 109.5 n
C2 C5 H5A . . 109.5 n
C2 C5 H5B . . 109.5 n
H5A C5 H5B . . 109.5 n
C2 C5 H5C . . 109.5 n
H5A C5 H5C . . 109.5 n
H5B C5 H5C . . 109.5 n
N2 C6 C9 . . 117.3(10) n
N2 C6 H6A . . 108.0 n
C9 C6 H6A . . 108.0 n
N2 C6 H6B . . 108.0 n
C9 C6 H6B . . 108.0 n
H6A C6 H6B . . 107.2 n
C8 C7 N2 . . 113.7(8) n
C8 C7 H7A . . 108.8 n
N2 C7 H7A . . 108.8 n
C8 C7 H7B . . 108.8 n
N2 C7 H7B . . 108.8 n
H7A C7 H7B . . 107.7 n
C7 C8 H8A . . 109.5 n
C7 C8 H8B . . 109.5 n
H8A C8 H8B . . 109.5 n
C7 C8 H8C . . 109.5 n
H8A C8 H8C . . 109.5 n
H8B C8 H8C . . 109.5 n
C6 C9 H9A . . 109.5 n
C6 C9 H9B . . 109.5 n
H9A C9 H9B . . 109.5 n
C6 C9 H9C . . 109.5 n
H9A C9 H9C . . 109.5 n
H9B C9 H9C . . 109.5 n
C3 C10 H10A . . 109.5 n
C3 C10 H10B . . 109.5 n
H10A C10 H10B . . 109.5 n
C3 C10 H10C . . 109.5 n
H10A C10 H10C . . 109.5 n
H10B C10 H10C . . 109.5 n

loop_
_geom_bond_atom_site_label_1
_geom_bond_atom_site_label_2
_geom_bond_site_symmetry_2
_geom_bond_distance
_geom_bond_publ_flag
Mo1 O2 . 1.945(4) y
Mo1 O4 . 2.155(4) y
Mo1 O4 5_565 2.331(4) y
Mo1 O5 . 1.747(4) y
Mo1 O6 . 1.953(4) y
Mo1 O9 . 1.692(4) y
Mo1 K . 4.0885(13) n
Mo2 O1 . 1.691(4) y
Mo2 O2 . 2.317(4) y
Mo2 O3 . 1.706(4) y
Mo2 O4 5_565 2.334(4) y
Mo2 O6 5_565 2.000(4) y
Mo2 O7 . 1.898(4) y
Mo3 O2 . 2.003(4) y
Mo3 O4 . 2.343(4) y
Mo3 O6 5_565 2.322(4) y
Mo3 O8 . 1.701(4) y
Mo3 O10 . 1.895(4) y
Mo3 O12 . 1.688(4) y
Mo4 O4 5_565 2.440(4) y
Mo4 O5 . 2.288(4) y
Mo4 O7 . 1.918(4) y
Mo4 O10 5_565 1.921(4) y
Mo4 O11 . 1.703(4) y
Mo4 O13 . 1.708(4) y
K O3 6_566 2.797(4) y
K O3 5_565 2.797(4) y
K O8 . 2.806(5) y
K O8 2 2.806(5) y
K O9 . 2.795(4) y
K O9 2 2.795(4) y
K O11 6_566 2.844(5) y
K O11 5_565 2.844(5) y
K Mo1 2 4.0885(13) n
N1 C2 . 1.453(10) n
N1 C1 . 1.507(11) n
N1 C3 . 1.556(11) n
N1 H1 . 0.910 n
N2 C6 2 1.493(14) n
N2 C6 . 1.493(14) n
N2 C7 2 1.506(10) n
N2 C7 . 1.506(10) n
C1 C4 . 1.476(13) n
C1 H1A . 0.970 n
C1 H1B . 0.970 n
C2 C5 . 1.437(11) n
C2 H2A . 0.970 n
C2 H2B . 0.970 n
C3 C10 . 1.467(8) n
C3 H3A . 0.970 n
C3 H3B . 0.970 n
C4 H4A . 0.960 n
C4 H4B . 0.960 n
C4 H4C . 0.960 n
C5 H5A . 0.960 n
C5 H5B . 0.960 n
C5 H5C . 0.960 n
C6 C9 . 1.552(9) n
C6 H6A . 0.970 n
C6 H6B . 0.970 n
C7 C8 . 1.483(13) n
C7 H7A . 0.970 n
C7 H7B . 0.970 n
C8 H8A . 0.960 n
C8 H8B . 0.960 n
C8 H8C . 0.960 n
C9 H9A . 0.960 n
C9 H9B . 0.960 n
C9 H9C . 0.960 n
C10 H10A . 0.960 n
C10 H10B . 0.960 n
C10 H10C . 0.960 n

loop_
_geom_hbond_atom_site_label_D
_geom_hbond_atom_site_label_H
_geom_hbond_atom_site_label_A
_geom_hbond_site_symmetry_A
_geom_hbond_distance_DH
_geom_hbond_distance_HA
_geom_hbond_distance_DA
_geom_hbond_angle_DHA
N1 H1 O13 . 0.91 1.89 2.786(8) 168.8
C2 H2A O3 8_556 0.97 2.77 3.221(9) 109.0
C9 H9A O7 5 0.96 2.59 3.192(14) 120.7
C9 H9B O5 . 0.96 2.55 3.263(12) 130.8
C9 H9C O7 . 0.96 2.76 3.374(12) 122.6

loop_
_geom_torsion_atom_site_label_1
_geom_torsion_atom_site_label_2
_geom_torsion_atom_site_label_3
_geom_torsion_atom_site_label_4
_geom_torsion_site_symmetry_1
_geom_torsion_site_symmetry_4
_geom_torsion
_geom_torsion_publ_flag
O9 Mo1 K O9 . 2 -57.6(3) n
O5 Mo1 K O9 . 2 -58.4(2) n
O2 Mo1 K O9 . 2 46.62(14) n
O6 Mo1 K O9 . 2 -162.06(13) n
O4 Mo1 K O9 . 2 122.14(13) n
O4 Mo1 K O9 5_565 2 122.37(17) n
O5 Mo1 K O9 . . -0.8(3) n
O2 Mo1 K O9 . . 104.2(3) n
O6 Mo1 K O9 . . -104.5(3) n
O4 Mo1 K O9 . . 179.8(3) n
O4 Mo1 K O9 5_565 . 180.0(3) n
O9 Mo1 K O3 . 6_566 -112.0(4) n
O5 Mo1 K O3 . 6_566 -112.8(3) n
O2 Mo1 K O3 . 6_566 -7.8(3) n
O6 Mo1 K O3 . 6_566 143.6(3) n
O4 Mo1 K O3 . 6_566 67.8(3) n
O4 Mo1 K O3 5_565 6_566 68.0(3) n
O9 Mo1 K O3 . 5_565 113.3(3) n
O5 Mo1 K O3 . 5_565 112.4(2) n
O2 Mo1 K O3 . 5_565 -142.50(15) n
O6 Mo1 K O3 . 5_565 8.82(15) n
O4 Mo1 K O3 . 5_565 -66.98(15) n
O4 Mo1 K O3 5_565 5_565 -66.75(18) n
O9 Mo1 K O8 . . -112.9(3) n
O5 Mo1 K O8 . . -113.7(2) n
O2 Mo1 K O8 . . -8.67(15) n
O6 Mo1 K O8 . . 142.65(15) n
O4 Mo1 K O8 . . 66.85(15) n
O4 Mo1 K O8 5_565 . 67.08(19) n
O9 Mo1 K O8 . 2 7.4(3) n
O5 Mo1 K O8 . 2 6.5(2) n
O2 Mo1 K O8 . 2 111.58(14) n
O6 Mo1 K O8 . 2 -97.10(14) n
O4 Mo1 K O8 . 2 -172.90(14) n
O4 Mo1 K O8 5_565 2 -172.67(17) n
O9 Mo1 K O11 . 6_566 63.6(3) n
O5 Mo1 K O11 . 6_566 62.8(2) n
O2 Mo1 K O11 . 6_566 167.83(17) n
O6 Mo1 K O11 . 6_566 -40.85(18) n
O4 Mo1 K O11 . 6_566 -116.65(18) n
O4 Mo1 K O11 5_565 6_566 -116.42(19) n
O9 Mo1 K O11 . 5_565 -179.8(3) n
O5 Mo1 K O11 . 5_565 179.3(2) n
O2 Mo1 K O11 . 5_565 -75.60(14) n
O6 Mo1 K O11 . 5_565 75.72(14) n
O4 Mo1 K O11 . 5_565 -0.08(14) n
O4 Mo1 K O11 5_565 5_565 0.15(18) n
O9 Mo1 K Mo1 . 2 -44.4(3) n
O5 Mo1 K Mo1 . 2 -45.2(2) n
O2 Mo1 K Mo1 . 2 59.82(11) n
O6 Mo1 K Mo1 . 2 -148.86(11) n
O4 Mo1 K Mo1 . 2 135.34(10) n
O4 Mo1 K Mo1 5_565 2 135.56(15) n
O9 Mo1 O2 Mo3 . . 73.8(2) n
O5 Mo1 O2 Mo3 . . 180.00(18) n
O6 Mo1 O2 Mo3 . . -62.2(4) n
O4 Mo1 O2 Mo3 . . -22.23(16) n
O4 Mo1 O2 Mo3 5_565 . -100.06(17) n
K Mo1 O2 Mo3 . . 42.54(15) n
O9 Mo1 O2 Mo2 . . -172.32(19) n
O5 Mo1 O2 Mo2 . . -66.1(2) n
O6 Mo1 O2 Mo2 . . 51.6(4) n
O4 Mo1 O2 Mo2 . . 91.65(17) n
O4 Mo1 O2 Mo2 5_565 . 13.82(15) n
K Mo1 O2 Mo2 . . 156.42(13) n
O12 Mo3 O2 Mo1 . . -176.9(2) n
O8 Mo3 O2 Mo1 . . -70.0(2) n
O10 Mo3 O2 Mo1 . . 50.8(3) n
O6 Mo3 O2 Mo1 5_565 . 96.29(18) n
O4 Mo3 O2 Mo1 . . 20.88(15) n
O12 Mo3 O2 Mo2 . . 65.0(2) n
O8 Mo3 O2 Mo2 . . 172.02(18) n
O10 Mo3 O2 Mo2 . . -67.2(3) n
O6 Mo3 O2 Mo2 5_565 . -21.72(13) n
O4 Mo3 O2 Mo2 . . -97.13(15) n
O1 Mo2 O2 Mo1 . . 166.4(2) n
O3 Mo2 O2 Mo1 . . -43.4(6) n
O7 Mo2 O2 Mo1 . . 63.99(19) n
O6 Mo2 O2 Mo1 5_565 . -92.47(19) n
O4 Mo2 O2 Mo1 5_565 . -14.26(15) n
O1 Mo2 O2 Mo3 . . -75.8(2) n
O3 Mo2 O2 Mo3 . . 74.5(6) n
O7 Mo2 O2 Mo3 . . -178.13(18) n
O6 Mo2 O2 Mo3 5_565 . 25.42(15) n
O4 Mo2 O2 Mo3 5_565 . 103.62(17) n
O1 Mo2 O3 K . 5_565 -176.6(3) n
O7 Mo2 O3 K . 5_565 -70.5(3) n
O6 Mo2 O3 K 5_565 5_565 80.5(3) n
O2 Mo2 O3 K . 5_565 34.3(7) n
O4 Mo2 O3 K 5_565 5_565 6.8(3) n
O9 Mo1 O4 Mo1 . 5_565 179.99(17) n
O5 Mo1 O4 Mo1 . 5_565 0.9(5) n
O2 Mo1 O4 Mo1 . 5_565 -80.51(16) n
O6 Mo1 O4 Mo1 . 5_565 80.53(16) n
O4 Mo1 O4 Mo1 5_565 5_565 0.0 n
K Mo1 O4 Mo1 . 5_565 179.86(16) n
O9 Mo1 O4 Mo2 . 5_565 81.92(17) n
O5 Mo1 O4 Mo2 . 5_565 -97.1(4) n
O2 Mo1 O4 Mo2 . 5_565 -178.58(15) n
O6 Mo1 O4 Mo2 . 5_565 -17.54(13) n
O4 Mo1 O4 Mo2 5_565 5_565 -98.07(15) n
K Mo1 O4 Mo2 . 5_565 81.79(10) n
O9 Mo1 O4 Mo3 . . -81.82(17) n
O5 Mo1 O4 Mo3 . . 99.1(4) n
O2 Mo1 O4 Mo3 . . 17.68(13) n
O6 Mo1 O4 Mo3 . . 178.72(15) n
O4 Mo1 O4 Mo3 5_565 . 98.19(16) n
K Mo1 O4 Mo3 . . -81.95(10) n
O9 Mo1 O4 Mo4 . 5_565 -0.7(7) n
O5 Mo1 O4 Mo4 . 5_565 -179.8(5) n
O2 Mo1 O4 Mo4 . 5_565 98.8(6) n
O6 Mo1 O4 Mo4 . 5_565 -100.2(6) n
O4 Mo1 O4 Mo4 5_565 5_565 179.3(7) n
K Mo1 O4 Mo4 . 5_565 -0.9(6) n
O12 Mo3 O4 Mo1 . . -92.5(6) n
O8 Mo3 O4 Mo1 . . 78.31(18) n
O10 Mo3 O4 Mo1 . . 178.98(17) n
O2 Mo3 O4 Mo1 . . -17.60(13) n
O6 Mo3 O4 Mo1 5_565 . -93.33(14) n
O12 Mo3 O4 Mo1 . 5_565 12.0(6) n
O8 Mo3 O4 Mo1 . 5_565 -177.22(18) n
O10 Mo3 O4 Mo1 . 5_565 -76.55(16) n
O2 Mo3 O4 Mo1 . 5_565 86.87(15) n
O6 Mo3 O4 Mo1 5_565 5_565 11.14(12) n
O12 Mo3 O4 Mo2 . 5_565 164.4(6) n
O8 Mo3 O4 Mo2 . 5_565 -24.8(6) n
O10 Mo3 O4 Mo2 . 5_565 75.8(6) n
O2 Mo3 O4 Mo2 . 5_565 -120.7(6) n
O6 Mo3 O4 Mo2 5_565 5_565 163.5(6) n
O12 Mo3 O4 Mo4 . 5_565 103.7(6) n
O8 Mo3 O4 Mo4 . 5_565 -85.56(17) n
O10 Mo3 O4 Mo4 . 5_565 15.11(14) n
O2 Mo3 O4 Mo4 . 5_565 178.53(15) n
O6 Mo3 O4 Mo4 5_565 5_565 102.80(13) n
O9 Mo1 O5 Mo4 . . 179.9(2) n
O2 Mo1 O5 Mo4 . . 76.6(2) n
O6 Mo1 O5 Mo4 . . -77.2(2) n
O4 Mo1 O5 Mo4 . . -1.1(6) n
O4 Mo1 O5 Mo4 5_565 . -0.19(18) n
K Mo1 O5 Mo4 . . -179.68(5) n
O11 Mo4 O5 Mo1 . . -1.5(8) n
O13 Mo4 O5 Mo1 . . -179.5(3) n
O7 Mo4 O5 Mo1 . . -77.1(2) n
O10 Mo4 O5 Mo1 5_565 . 78.0(2) n
O4 Mo4 O5 Mo1 5_565 . 0.19(19) n
O9 Mo1 O6 Mo2 . 5_565 -74.2(2) n
O5 Mo1 O6 Mo2 . 5_565 179.85(18) n
O2 Mo1 O6 Mo2 . 5_565 61.9(4) n
O4 Mo1 O6 Mo2 . 5_565 21.91(17) n
O4 Mo1 O6 Mo2 5_565 5_565 99.70(18) n
K Mo1 O6 Mo2 . 5_565 -42.94(15) n
O9 Mo1 O6 Mo3 . 5_565 172.43(18) n
O5 Mo1 O6 Mo3 . 5_565 66.44(19) n
O2 Mo1 O6 Mo3 . 5_565 -51.5(4) n
O4 Mo1 O6 Mo3 . 5_565 -91.51(17) n
O4 Mo1 O6 Mo3 5_565 5_565 -13.71(14) n
K Mo1 O6 Mo3 . 5_565 -156.35(13) n
O1 Mo2 O7 Mo4 . . 177.2(2) n
O3 Mo2 O7 Mo4 . . 69.0(3) n
O6 Mo2 O7 Mo4 5_565 . -50.7(4) n
O2 Mo2 O7 Mo4 . . -93.9(2) n
O4 Mo2 O7 Mo4 5_565 . -21.7(2) n
O11 Mo4 O7 Mo2 . . -70.6(3) n
O13 Mo4 O7 Mo2 . . -177.6(2) n
O10 Mo4 O7 Mo2 5_565 . 47.7(4) n
O5 Mo4 O7 Mo2 . . 93.2(2) n
O4 Mo4 O7 Mo2 5_565 . 20.99(19) n
O12 Mo3 O8 K . . -176.3(3) n
O10 Mo3 O8 K . . -70.9(3) n
O2 Mo3 O8 K . . 79.8(3) n
O6 Mo3 O8 K 5_565 . 33.1(8) n
O4 Mo3 O8 K . . 6.7(3) n
O9 K O8 Mo3 2 . -164.6(3) n
O9 K O8 Mo3 . . -62.3(3) n
O3 K O8 Mo3 6_566 . 136.7(3) n
O3 K O8 Mo3 5_565 . -5.1(3) n
O8 K O8 Mo3 2 . -114.3(3) n
O11 K O8 Mo3 6_566 . 150.5(7) n
O11 K O8 Mo3 5_565 . 54.3(3) n
Mo1 K O8 Mo3 2 . -167.1(3) n
Mo1 K O8 Mo3 . . -43.6(3) n
O5 Mo1 O9 K . . 179.4(2) n
O2 Mo1 O9 K . . -79.9(3) n
O6 Mo1 O9 K . . 79.6(3) n
O9 K O9 Mo1 2 . 124.4(3) n
O3 K O9 Mo1 6_566 . 118.6(3) n
O3 K O9 Mo1 5_565 . -57.9(3) n
O8 K O9 Mo1 . . 58.2(3) n
O8 K O9 Mo1 2 . -172.2(3) n
O11 K O9 Mo1 6_566 . -128.6(2) n
O11 K O9 Mo1 5_565 . 0.2(3) n
Mo1 K O9 Mo1 2 . 140.0(2) n
O12 Mo3 O10 Mo4 . 5_565 176.7(2) n
O8 Mo3 O10 Mo4 . 5_565 68.6(2) n
O2 Mo3 O10 Mo4 . 5_565 -51.0(4) n
O6 Mo3 O10 Mo4 5_565 5_565 -93.8(2) n
O4 Mo3 O10 Mo4 . 5_565 -21.7(2) n
O13 Mo4 O11 K . 5_565 -179.6(3) n
O7 Mo4 O11 K . 5_565 75.1(3) n
O10 Mo4 O11 K 5_565 5_565 -74.0(3) n
O5 Mo4 O11 K . 5_565 2.4(9) n
O4 Mo4 O11 K 5_565 5_565 0.8(3) n
C2 N1 C1 C4 . . 64.1(11) n
C3 N1 C1 C4 . . -62.5(10) n
C1 N1 C2 C5 . . 74.4(10) n
C3 N1 C2 C5 . . -159.8(8) n
C2 N1 C3 C10 . . 79.7(11) n
C1 N1 C3 C10 . . -151.6(9) n
C6 N2 C6 C9 . . 160.3(6) n
C7 N2 C6 C9 2 . 45.1(14) n
C7 N2 C6 C9 . . -78.5(12) n
C6 N2 C7 C8 2 . 53.8(13) n
C6 N2 C7 C8 . . -53.3(12) n
C7 N2 C7 C8 2 . 178.0(13) n
